data_4321620
loop_
_publ_author_name
'Lory Hansen'
'Shun Hirota'
'Xiaolong Xu'
'Andrew T. Taylor'
'Luigi G. Marzilli'

_publ_section_title
;
 Nature of Cysteine-Based Re(V)O(N2S2) Radiopharmaceuticals at
 Physiological pH Ascertained by Investigation of a New Complex with a
 MesoN2S2 Ligand Having Carboxyl Groups Anti to the Oxo Group
;
_journal_name_full 'Inorganic Chemistry'
_journal_page_first 5731
_journal_page_last 5740
_journal_paper_doi 10.1021/ic000183q
_journal_volume 39
_journal_year 2000
_chemical_formula_sum 'C12 H23 N2 O6 Re S2'
_chemical_formula_weight 541.64
_chemical_name_systematic
; 
 ? 
;
_space_group_IT_number 19
_symmetry_cell_setting orthorhombic
_symmetry_space_group_name_Hall 'P 2ac 2ab'
_symmetry_space_group_name_H-M 'P 21 21 21'
_atom_sites_solution_hydrogens geom
_atom_sites_solution_primary direct
_atom_sites_solution_secondary difmap
_audit_creation_method SHELXL
_cell_angle_alpha 90.00
_cell_angle_beta 90.00
_cell_angle_gamma 90.00
_cell_formula_units_Z 4
_cell_length_a 9.7500(10)
_cell_length_b 11.413(2)
_cell_length_c 15.657(3)
_cell_measurement_temperature 293(2)
_cell_volume 1742.3(5)
_computing_structure_refinement 'SHELXL-93 (Sheldrick, 1993)'
_computing_structure_solution 'SHELXS-86 (Sheldrick, 1990)'
_diffrn_ambient_temperature 293(2)
_diffrn_radiation_monochromator graphite
_diffrn_radiation_source 'fine-focus sealed tube'
_diffrn_radiation_type MoK\a
_diffrn_radiation_wavelength 0.71073
_diffrn_reflns_av_R_equivalents 0.0541
_diffrn_reflns_av_sigmaI/netI 0.0360
_diffrn_reflns_limit_h_max 10
_diffrn_reflns_limit_h_min -1
_diffrn_reflns_limit_k_max 12
_diffrn_reflns_limit_k_min -1
_diffrn_reflns_limit_l_max 16
_diffrn_reflns_limit_l_min -1
_diffrn_reflns_number 1812
_diffrn_reflns_theta_max 22.48
_diffrn_reflns_theta_min 2.21
_exptl_absorpt_coefficient_mu 7.244
_exptl_crystal_density_diffrn 2.065
_exptl_crystal_F_000 1056
_refine_diff_density_max 1.465
_refine_diff_density_min -0.618
_refine_diff_density_rms 0.155
_refine_ls_abs_structure_details 'Flack H D (1983), Acta Cryst. A39, 876-881'
_refine_ls_abs_structure_Flack -0.01(2)
_refine_ls_extinction_method none
_refine_ls_goodness_of_fit_all 1.112
_refine_ls_goodness_of_fit_obs 1.119
_refine_ls_matrix_type full
_refine_ls_number_parameters 203
_refine_ls_number_reflns 1657
_refine_ls_number_restraints 0
_refine_ls_restrained_S_all 1.112
_refine_ls_restrained_S_obs 1.119
_refine_ls_R_factor_all 0.0369
_refine_ls_R_factor_obs 0.0365
_refine_ls_shift/esd_max 0.003
_refine_ls_shift/esd_mean 0.001
_refine_ls_structure_factor_coef Fsqd
_refine_ls_weighting_details 'w=1/[\s^2^(Fo^2^)+(0.0725P)^2^+0.2742P] where P=(Fo^2^+2Fc^2^)/3'
_refine_ls_weighting_scheme calc
_refine_ls_wR_factor_all 0.0956
_refine_ls_wR_factor_obs 0.0951
_reflns_number_observed 1625
_reflns_number_total 1657
_reflns_observed_criterion >2sigma(I)
_cod_data_source_file ic000183q.cif
_cod_data_source_block anti-ReO(DL-TMECH2)xH2O
_cod_depositor_comments
;
The following automatic conversions were performed:

'_refine_ls_weighting_scheme' value 'calc
w=1/[\s^2^(Fo^2^)+(0.0725P)^2^+0.2742P] where P=(Fo^2^+2Fc^2^)/3' was
changed to 'calc'. New tag '_refine_ls_weighting_details' was
created. The value of the new tag was set to
'w=1/[\s^2^(Fo^2^)+(0.0725P)^2^+0.2742P] where P=(Fo^2^+2Fc^2^)/3'.

Automatic conversion script
Id: cif_fix_values 3143 2015-03-26 13:38:13Z robertas 
;
_cod_database_code 4321620

loop_
_symmetry_equiv_pos_as_xyz
'x, y, z'
'-x+1/2, -y, z+1/2'
'-x, y+1/2, -z+1/2'
'x+1/2, -y+1/2, -z'

loop_
_atom_site_aniso_label
_atom_site_aniso_U_11
_atom_site_aniso_U_22
_atom_site_aniso_U_33
_atom_site_aniso_U_23
_atom_site_aniso_U_13
_atom_site_aniso_U_12
Re 0.0471(3) 0.0498(3) 0.0447(3) 0.0002(2) -0.0035(2) -0.0002(2)
S1 0.076(2) 0.0567(15) 0.0452(14) -0.0051(12) -0.007(2) -0.007(2)
S2 0.064(2) 0.0557(15) 0.0533(15) 0.0093(13) -0.011(2) -0.005(2)
N1 0.047(5) 0.048(4) 0.038(4) 0.004(4) 0.000(4) 0.005(5)
N2 0.050(5) 0.053(4) 0.047(4) -0.004(4) 0.000(5) -0.004(6)
O1 0.060(5) 0.053(4) 0.065(4) 0.003(4) -0.007(4) -0.004(4)
O3 0.069(6) 0.072(5) 0.076(5) 0.007(4) 0.005(6) -0.007(5)
O4 0.047(4) 0.074(5) 0.072(5) -0.005(4) -0.002(4) 0.000(5)
O5 0.051(4) 0.052(4) 0.052(4) -0.006(5) 0.000(4) 0.000(3)
C1 0.069(8) 0.039(5) 0.060(6) 0.005(5) 0.003(6) 0.007(6)
C2 0.089(10) 0.051(6) 0.070(8) -0.007(6) 0.010(8) 0.003(7)
C3 0.081(9) 0.047(6) 0.077(7) -0.009(6) -0.004(8) -0.002(7)
C4 0.057(7) 0.039(5) 0.056(6) 0.005(5) -0.009(6) -0.002(5)
C5 0.048(7) 0.061(7) 0.091(9) 0.002(7) 0.021(7) 0.004(6)
C6 0.065(7) 0.063(7) 0.045(5) -0.008(5) 0.003(6) 0.004(6)
C7 0.070(8) 0.073(7) 0.040(5) -0.009(5) 0.002(6) -0.010(7)
C8 0.046(6) 0.059(6) 0.037(5) -0.008(5) -0.006(5) -0.007(5)
C9 0.050(7) 0.061(7) 0.040(5) 0.007(5) -0.012(5) -0.001(6)
C10 0.059(7) 0.039(5) 0.063(7) -0.005(5) 0.009(6) 0.008(5)
C11 0.057(8) 0.074(7) 0.071(7) 0.001(7) -0.002(7) -0.009(7)
C12 0.059(8) 0.074(8) 0.088(9) -0.009(8) 0.001(9) 0.006(6)
O6 0.070(5) 0.068(4) 0.076(4) 0.006(4) 0.004(5) -0.007(5)

loop_
_atom_site_label
_atom_site_type_symbol
_atom_site_fract_x
_atom_site_fract_y
_atom_site_fract_z
_atom_site_U_iso_or_equiv
_atom_site_thermal_displace_type
_atom_site_occupancy
_atom_site_calc_flag
_atom_site_refinement_flags
_atom_site_disorder_group
Re Re 0.21470(4) 0.05456(4) 0.87381(3) 0.0472(2) Uani 1 d . .
S1 S 0.2052(5) -0.0941(3) 0.7797(2) 0.0593(8) Uani 1 d . .
S2 S 0.2658(4) 0.2031(3) 0.7813(2) 0.0578(8) Uani 1 d . .
N1 N 0.2605(10) -0.0820(8) 0.9628(5) 0.044(2) Uani 1 d . .
H1A H 0.3438(10) -0.1095(8) 0.9482(5) 0.053 Uiso 1 d R .
N2 N 0.2832(11) 0.1657(8) 0.9786(5) 0.050(2) Uani 1 d . .
H2D H 0.2185(11) 0.2183(8) 0.9931(5) 0.060 Uiso 1 d R .
O1 O 0.0504(9) 0.0778(7) 0.9061(5) 0.059(2) Uani 1 d . .
O2 O 0.0745(11) -0.3511(9) 1.0151(6) 0.086(3) Uiso 1 d . .
O3 O 0.2877(10) -0.2961(8) 1.0475(5) 0.073(2) Uani 1 d . .
H3D H 0.3516(10) -0.3225(8) 1.0159(5) 0.087 Uiso 1 d R .
O4 O 0.6211(8) 0.1673(8) 0.9056(5) 0.065(2) Uani 1 d . .
O5 O 0.4399(8) 0.0513(6) 0.8820(4) 0.052(2) Uani 1 d . .
C1 C 0.1993(15) -0.2276(9) 0.8506(8) 0.056(3) Uani 1 d . .
C2 C 0.3307(17) -0.2908(11) 0.8435(9) 0.070(4) Uani 1 d . .
H2A H 0.3279(17) -0.3585(11) 0.8799(9) 0.084 Uiso 1 d R .
H2B H 0.4032(17) -0.2397(11) 0.8618(9) 0.084 Uiso 1 d R .
H2C H 0.3470(17) -0.3150(11) 0.7857(9) 0.084 Uiso 1 d R .
C3 C 0.0782(16) -0.3014(10) 0.8173(9) 0.068(3) Uani 1 d . .
H3A H 0.0683(16) -0.3725(10) 0.8496(9) 0.082 Uiso 1 d R .
H3B H 0.0914(16) -0.3202(10) 0.7581(9) 0.082 Uiso 1 d R .
H3C H -0.0030(16) -0.2547(10) 0.8236(9) 0.082 Uiso 1 d R .
C4 C 0.1683(13) -0.1854(8) 0.9423(7) 0.050(3) Uani 1 d . .
H4A H 0.0760(13) -0.1560(8) 0.9417(7) 0.060 Uiso 1 d R .
C5 C 0.1728(13) -0.2846(11) 1.0052(10) 0.067(3) Uani 1 d . .
C6 C 0.2463(15) -0.0281(10) 1.0501(6) 0.058(3) Uani 1 d . .
H6A H 0.1516(15) -0.0163(10) 1.0644(6) 0.069 Uiso 1 d R .
H6B H 0.2861(15) -0.0800(10) 1.0915(6) 0.069 Uiso 1 d R .
C7 C 0.3251(14) 0.0889(10) 1.0494(6) 0.061(3) Uani 1 d . .
H7A H 0.4216(14) 0.0749(10) 1.0427(6) 0.073 Uiso 1 d R .
H7B H 0.3114(14) 0.1276(10) 1.1032(6) 0.073 Uiso 1 d R .
C8 C 0.3957(11) 0.2393(10) 0.9387(6) 0.047(3) Uani 1 d . .
H8A H 0.4377(11) 0.2895(10) 0.9803(6) 0.057 Uiso 1 d R .
C9 C 0.4975(12) 0.1454(10) 0.9076(6) 0.050(3) Uani 1 d . .
C10 C 0.3332(13) 0.3093(8) 0.8614(8) 0.054(3) Uani 1 d . .
C11 C 0.4426(15) 0.3821(13) 0.8185(8) 0.067(3) Uani 1 d . .
H11A H 0.4795(15) 0.4384(13) 0.8578(8) 0.081 Uiso 1 d R .
H11B H 0.4028(15) 0.4222(13) 0.7706(8) 0.081 Uiso 1 d R .
H11C H 0.5147(15) 0.3315(13) 0.7989(8) 0.081 Uiso 1 d R .
C12 C 0.2113(15) 0.3872(13) 0.8892(9) 0.074(4) Uani 1 d . .
H12A H 0.2432(15) 0.4435(13) 0.9302(9) 0.089 Uiso 1 d R .
H12B H 0.1432(15) 0.3379(13) 0.9151(9) 0.089 Uiso 1 d R .
H12C H 0.1718(15) 0.4274(13) 0.8413(9) 0.089 Uiso 1 d R .
O6 O 0.7879(9) 0.9808(8) 0.8568(5) 0.071(2) Uani 1 d . .
H6C H 0.7387(9) 1.0422(8) 0.8554(5) 0.086 Uiso 1 d R .
H6D H 0.8549(9) 0.9897(8) 0.8909(5) 0.086 Uiso 1 d R .

loop_
_atom_type_symbol
_atom_type_description
_atom_type_scat_dispersion_real
_atom_type_scat_dispersion_imag
_atom_type_scat_source
C C 0.0033 0.0016 'International Tables Vol C Tables 4.2.6.8 and 6.1.1.4'
H H 0.0000 0.0000 'International Tables Vol C Tables 4.2.6.8 and 6.1.1.4'
N N 0.0061 0.0033 'International Tables Vol C Tables 4.2.6.8 and 6.1.1.4'
O O 0.0106 0.0060 'International Tables Vol C Tables 4.2.6.8 and 6.1.1.4'
S S 0.1246 0.1234 'International Tables Vol C Tables 4.2.6.8 and 6.1.1.4'
Re Re -1.0185 7.2310 'International Tables Vol C Tables 4.2.6.8 and 6.1.1.4'

loop_
_geom_angle_atom_site_label_1
_geom_angle_atom_site_label_2
_geom_angle_atom_site_label_3
_geom_angle
_geom_angle_site_symmetry_1
_geom_angle_site_symmetry_3
_geom_angle_publ_flag
O1 Re N1 96.7(4) . . ?
O1 Re N2 88.5(4) . . ?
N1 Re N2 82.5(4) . . ?
O1 Re O5 157.8(3) . . ?
N1 Re O5 75.0(3) . . ?
N2 Re O5 70.1(3) . . ?
O1 Re S1 105.9(3) . . ?
N1 Re S1 83.4(3) . . ?
N2 Re S1 160.9(3) . . ?
O5 Re S1 93.8(2) . . ?
O1 Re S2 106.1(3) . . ?
N1 Re S2 155.3(3) . . ?
N2 Re S2 88.8(2) . . ?
O5 Re S2 80.3(2) . . ?
S1 Re S2 98.83(12) . . ?
C1 S1 Re 103.0(4) . . ?
C10 S2 Re 97.6(4) . . ?
C6 N1 C4 117.1(9) . . ?
C6 N1 Re 105.9(6) . . ?
C4 N1 Re 107.7(6) . . ?
C7 N2 C8 116.1(10) . . ?
C7 N2 Re 107.8(7) . . ?
C8 N2 Re 103.5(6) . . ?
C9 O5 Re 116.3(7) . . ?
C2 C1 C3 111.9(10) . . ?
C2 C1 C4 113.1(11) . . ?
C3 C1 C4 109.5(11) . . ?
C2 C1 S1 109.0(9) . . ?
C3 C1 S1 105.4(8) . . ?
C4 C1 S1 107.5(7) . . ?
C5 C4 N1 115.4(9) . . ?
C5 C4 C1 111.6(9) . . ?
N1 C4 C1 108.9(9) . . ?
O2 C5 O3 122.7(13) . . ?
O2 C5 C4 121.6(12) . . ?
O3 C5 C4 115.7(11) . . ?
N1 C6 C7 107.6(9) . . ?
N2 C7 C6 112.5(10) . . ?
N2 C8 C9 102.2(9) . . ?
N2 C8 C10 108.6(9) . . ?
C9 C8 C10 111.1(8) . . ?
O4 C9 O5 126.4(12) . . ?
O4 C9 C8 119.9(11) . . ?
O5 C9 C8 113.7(9) . . ?
C11 C10 C12 110.6(10) . . ?
C11 C10 C8 110.4(10) . . ?
C12 C10 C8 111.9(10) . . ?
C11 C10 S2 107.9(8) . . ?
C12 C10 S2 107.0(9) . . ?
C8 C10 S2 108.9(7) . . ?

loop_
_geom_bond_atom_site_label_1
_geom_bond_atom_site_label_2
_geom_bond_distance
_geom_bond_site_symmetry_2
_geom_bond_publ_flag
Re O1 1.701(9) . ?
Re N1 2.139(8) . ?
Re N2 2.179(9) . ?
Re O5 2.200(8) . ?
Re S1 2.249(3) . ?
Re S2 2.285(3) . ?
S1 C1 1.886(11) . ?
S2 C10 1.864(12) . ?
N1 C6 1.505(13) . ?
N1 C4 1.518(14) . ?
N2 C7 1.471(15) . ?
N2 C8 1.517(14) . ?
O2 C5 1.23(2) . ?
O3 C5 1.31(2) . ?
O4 C9 1.231(14) . ?
O5 C9 1.276(14) . ?
C1 C2 1.47(2) . ?
C1 C3 1.54(2) . ?
C1 C4 1.54(2) . ?
C4 C5 1.50(2) . ?
C6 C7 1.54(2) . ?
C8 C9 1.54(2) . ?
C8 C10 1.57(2) . ?
C10 C11 1.51(2) . ?
C10 C12 1.55(2) . ?
